data_7027285
loop_
_publ_author_name
'Paul, Parimal'
'Tyagi, Beena'
'Bilakhiya, Anvarhusen K.'
'Bhadbhade, Mohan M.'
'Suresh, E.'

_publ_section_title
;
 Stable mononuclear rhodium(II) polypyridyl complexes: synthesis,
 spectroscopic and structural characterisation
;
_journal_issue 12
_journal_name_full 'Journal of the Chemical Society, Dalton Transactions'
_journal_page_first 2009
_journal_paper_doi 10.1039/a900757a
_journal_year 1999
_chemical_formula_sum 'C24 H23.6 N6 O7.8 Rh'
_chemical_formula_weight 623.80
_chemical_name_systematic
; 
 ? 
;
_space_group_IT_number 15
_symmetry_space_group_name_Hall '-C 2yc'
_symmetry_space_group_name_H-M 'C 1 2/c 1'
_atom_sites_solution_hydrogens geom
_atom_sites_solution_primary direct
_atom_sites_solution_secondary difmap
_audit_creation_method SHELXL-97
_cell_angle_alpha 90.00
_cell_angle_beta 108.23(3)
_cell_angle_gamma 90.00
_cell_formula_units_Z 8
_cell_length_a 23.410(4)
_cell_length_b 16.013(7)
_cell_length_c 15.006(8)
_cell_measurement_temperature 293(2)
_cell_volume 5343(4)
_computing_structure_refinement 'SHELXL-97 (Sheldrick, 1997)'
_computing_structure_solution 'SHELXS-97 (Sheldrick, 1990)'
_diffrn_ambient_temperature 293(2)
_diffrn_measured_fraction_theta_full 0.476
_diffrn_measured_fraction_theta_max 0.476
_diffrn_radiation_monochromator graphite
_diffrn_radiation_source 'fine-focus sealed tube'
_diffrn_radiation_wavelength 0.70930
_diffrn_reflns_av_R_equivalents 0.0000
_diffrn_reflns_av_sigmaI/netI 0.0327
_diffrn_reflns_limit_h_max 26
_diffrn_reflns_limit_h_min -27
_diffrn_reflns_limit_k_max 19
_diffrn_reflns_limit_k_min 0
_diffrn_reflns_limit_l_max 17
_diffrn_reflns_limit_l_min 0
_diffrn_reflns_number 4679
_diffrn_reflns_theta_full 24.99
_diffrn_reflns_theta_max 24.99
_diffrn_reflns_theta_min 2.30
_exptl_absorpt_coefficient_mu 0.697
_exptl_crystal_density_diffrn 1.551
_exptl_crystal_density_method 'not measured'
_exptl_crystal_F_000 2536
_refine_diff_density_max 1.267
_refine_diff_density_min -0.968
_refine_diff_density_rms 0.151
_refine_ls_extinction_method none
_refine_ls_goodness_of_fit_ref 1.073
_refine_ls_hydrogen_treatment mixed
_refine_ls_matrix_type full
_refine_ls_number_parameters 360
_refine_ls_number_reflns 4679
_refine_ls_number_restraints 0
_refine_ls_restrained_S_all 1.073
_refine_ls_R_factor_all 0.0734
_refine_ls_R_factor_gt 0.0594
_refine_ls_shift/su_max 0.057
_refine_ls_shift/su_mean 0.007
_refine_ls_structure_factor_coef Fsqd
_refine_ls_weighting_details 'w=1/[\s^2^(Fo^2^)+(0.1512P)^2^+0.0000P] where P=(Fo^2^+2Fc^2^)/3'
_refine_ls_weighting_scheme calc
_refine_ls_wR_factor_gt 0.1871
_refine_ls_wR_factor_ref 0.1957
_reflns_number_gt 3686
_reflns_number_total 4679
_reflns_threshold_expression >2sigma(I)
_cod_data_source_file 900757asup1.cif
_cod_data_source_block 971ppal
_cod_depositor_comments
;
The following automatic conversions were performed:

'_refine_ls_weighting_scheme' value 'calc
w=1/[\s^2^(Fo^2^)+(0.1512P)^2^+0.0000P] where P=(Fo^2^+2Fc^2^)/3' was
changed to 'calc'. New tag '_refine_ls_weighting_details' was
created. The value of the new tag was set to
'w=1/[\s^2^(Fo^2^)+(0.1512P)^2^+0.0000P] where P=(Fo^2^+2Fc^2^)/3'.

Automatic conversion script
Id: cif_fix_values 3143 2015-03-26 13:38:13Z robertas 
;
_cod_original_formula_sum 'C24 H23.60 N6 O7.80 Rh'
_cod_database_code 7027285

loop_
_symmetry_equiv_pos_as_xyz
'x, y, z'
'-x, y, -z+1/2'
'x+1/2, y+1/2, z'
'-x+1/2, y+1/2, -z+1/2'
'-x, -y, -z'
'x, -y, z-1/2'
'-x+1/2, -y+1/2, -z'
'x+1/2, -y+1/2, z-1/2'

loop_
_atom_site_label
_atom_site_type_symbol
_atom_site_fract_x
_atom_site_fract_y
_atom_site_fract_z
_atom_site_U_iso_or_equiv
_atom_site_adp_type
_atom_site_occupancy
_atom_site_calc_flag
_atom_site_refinement_flags
Rh1 Rh 0.186175(18) 0.41844(2) 0.16229(2) 0.0313(2) Uani 1 d .
O1 O 0.1852(2) 0.3834(3) 0.4295(3) 0.0638(14) Uani 1 d .
O2 O 0.0983(3) 0.5084(4) 0.3336(3) 0.090(2) Uani 1 d .
O3 O 0.2049(2) 0.3272(3) -0.0799(3) 0.0668(14) Uani 1 d .
O4 O 0.2824(2) 0.4695(3) -0.0133(3) 0.0660(14) Uani 1 d .
N1 N 0.2497(2) 0.3416(3) 0.2494(3) 0.0386(11) Uani 1 d .
N2 N 0.1593(2) 0.4275(3) 0.2757(3) 0.0389(11) Uani 1 d .
N3 N 0.1165(2) 0.4993(3) 0.1104(3) 0.0336(10) Uani 1 d .
N4 N 0.1340(2) 0.3205(3) 0.0964(3) 0.0376(10) Uani 1 d .
N5 N 0.2150(2) 0.4094(3) 0.0512(3) 0.0386(11) Uani 1 d .
N6 N 0.2463(2) 0.5133(3) 0.1925(3) 0.0356(10) Uani 1 d .
C1 C 0.2930(3) 0.3005(4) 0.2306(5) 0.0534(16) Uani 1 d .
H1 H 0.2965 0.3023 0.1706 0.064 Uiso 1 calc R
C2 C 0.3337(4) 0.2543(5) 0.3003(6) 0.082(3) Uani 1 d .
H2 H 0.3637 0.2243 0.2860 0.098 Uiso 1 calc R
C3 C 0.3305(4) 0.2520(5) 0.3870(6) 0.075(2) Uani 1 d .
H3 H 0.3593 0.2234 0.4341 0.091 Uiso 1 calc R
C4 C 0.2833(3) 0.2932(4) 0.4066(5) 0.0632(19) Uani 1 d .
H4 H 0.2787 0.2902 0.4659 0.076 Uiso 1 calc R
C5 C 0.2444(3) 0.3377(4) 0.3371(4) 0.0431(13) Uani 1 d .
C6 C 0.1923(3) 0.3845(4) 0.3542(4) 0.0434(14) Uani 1 d .
C7 C 0.1158(3) 0.4852(4) 0.2726(4) 0.0520(17) Uani 1 d .
C8 C 0.0901(3) 0.5226(4) 0.1746(4) 0.0396(13) Uani 1 d .
C9 C 0.0452(3) 0.5790(4) 0.1548(5) 0.0543(18) Uani 1 d .
H9 H 0.0282 0.5944 0.2006 0.065 Uiso 1 calc R
C10 C 0.0246(3) 0.6135(4) 0.0667(4) 0.0550(16) Uani 1 d .
H10 H -0.0066 0.6522 0.0520 0.066 Uiso 1 calc R
C11 C 0.0508(3) 0.5899(4) 0.0013(4) 0.0461(15) Uani 1 d .
H11 H 0.0374 0.6120 -0.0590 0.055 Uiso 1 calc R
C12 C 0.0973(3) 0.5332(3) 0.0251(3) 0.0377(12) Uani 1 d .
H12 H 0.1157 0.5183 -0.0192 0.045 Uiso 1 calc R
C13 C 0.0915(3) 0.2810(4) 0.1228(4) 0.0425(13) Uani 1 d .
H13 H 0.0821 0.2990 0.1755 0.051 Uiso 1 calc R
C14 C 0.0616(3) 0.2138(4) 0.0721(5) 0.0583(17) Uani 1 d .
H14 H 0.0330 0.1857 0.0919 0.070 Uiso 1 calc R
C15 C 0.0734(3) 0.1879(4) -0.0067(5) 0.0591(18) Uani 1 d .
H15 H 0.0533 0.1423 -0.0408 0.071 Uiso 1 calc R
C16 C 0.1154(3) 0.2302(4) -0.0343(5) 0.0541(16) Uani 1 d .
H16 H 0.1234 0.2147 -0.0889 0.065 Uiso 1 calc R
C17 C 0.1455(3) 0.2953(3) 0.0179(4) 0.0396(13) Uani 1 d .
C18 C 0.1922(3) 0.3451(4) -0.0100(4) 0.0430(13) Uani 1 d .
C19 C 0.2576(3) 0.4653(4) 0.0459(4) 0.0415(13) Uani 1 d .
C20 C 0.2736(3) 0.5237(4) 0.1284(4) 0.0416(13) Uani 1 d .
C21 C 0.3157(4) 0.5843(4) 0.1369(5) 0.0562(18) Uani 1 d .
H21 H 0.3351 0.5898 0.0917 0.067 Uiso 1 calc R
C22 C 0.3296(4) 0.6384(5) 0.2142(5) 0.070(2) Uani 1 d .
H22 H 0.3574 0.6812 0.2204 0.083 Uiso 1 calc R
C23 C 0.3016(4) 0.6265(4) 0.2795(5) 0.065(2) Uani 1 d .
H23 H 0.3112 0.6602 0.3326 0.078 Uiso 1 calc R
C24 C 0.2589(3) 0.5646(4) 0.2675(4) 0.0441(14) Uani 1 d .
H24 H 0.2386 0.5582 0.3114 0.053 Uiso 1 calc R
O1W O 0.0000 0.7701(5) 0.2500 0.0520(18) Uiso 1 d S
O2W O 0.0000 0.3565(9) 0.2500 0.046(3) Uiso 0.50 d SP
O3W O 0.0621(8) 0.2455(10) 0.3391(13) 0.073(4) Uiso 0.37 d P
O4W O 0.0924(11) 0.0867(13) -0.224(2) 0.098(8) Uiso 0.37 d P
O5W O -0.0222(10) 0.7769(15) 0.2620(15) 0.068(5) Uiso 0.25 d P
O6W O 0.4600(12) 0.5481(16) 0.1183(19) 0.092(7) Uiso 0.24 d P
O7W O 0.3865(11) 0.5365(15) -0.0711(17) 0.076(6) Uiso 0.23 d P
O8W O 0.0321(8) 0.2629(10) 0.2979(12) 0.044(4) Uiso 0.25 d P
O9W O 0.0826(11) 0.2256(14) 0.3843(18) 0.082(6) Uiso 0.27 d P
O10W O 0.0128(9) 0.3146(14) 0.2663(15) 0.017(5) Uiso 0.13 d P
O11W O 0.077(2) 0.065(3) -0.274(3) 0.078(11) Uiso 0.15 d P
O12W O 0.091(3) 0.085(4) -0.190(5) 0.047(16) Uiso 0.08 d P

loop_
_atom_site_aniso_label
_atom_site_aniso_U_11
_atom_site_aniso_U_22
_atom_site_aniso_U_33
_atom_site_aniso_U_23
_atom_site_aniso_U_13
_atom_site_aniso_U_12
Rh1 0.0464(3) 0.0383(3) 0.0136(3) -0.00009(14) 0.0158(2) 0.00327(18)
O1 0.079(3) 0.098(3) 0.025(2) 0.023(2) 0.031(2) 0.025(3)
O2 0.119(5) 0.136(5) 0.031(2) 0.025(3) 0.048(3) 0.070(4)
O3 0.098(4) 0.080(3) 0.039(2) -0.027(2) 0.045(3) -0.026(3)
O4 0.082(3) 0.094(4) 0.036(2) -0.017(2) 0.040(2) -0.027(3)
N1 0.053(3) 0.041(2) 0.025(2) 0.000(2) 0.017(2) 0.007(2)
N2 0.056(3) 0.049(3) 0.018(2) 0.0056(18) 0.021(2) 0.013(2)
N3 0.043(2) 0.044(2) 0.016(2) 0.0012(17) 0.0117(18) 0.004(2)
N4 0.054(3) 0.037(2) 0.026(2) 0.0010(18) 0.020(2) 0.002(2)
N5 0.053(3) 0.054(3) 0.017(2) -0.0071(19) 0.023(2) -0.005(2)
N6 0.049(3) 0.041(2) 0.021(2) -0.0002(18) 0.017(2) 0.001(2)
C1 0.065(4) 0.055(4) 0.044(4) -0.003(3) 0.023(3) 0.021(3)
C2 0.104(7) 0.072(5) 0.070(5) 0.003(4) 0.027(5) 0.048(5)
C3 0.085(5) 0.075(5) 0.067(5) 0.019(4) 0.025(4) 0.039(4)
C4 0.086(5) 0.060(4) 0.042(4) 0.015(3) 0.018(4) 0.020(4)
C5 0.059(4) 0.044(3) 0.027(3) 0.006(2) 0.014(3) 0.008(3)
C6 0.061(4) 0.052(3) 0.022(3) 0.009(2) 0.018(3) 0.008(3)
C7 0.062(4) 0.080(4) 0.023(3) 0.016(3) 0.027(3) 0.023(3)
C8 0.049(3) 0.056(3) 0.018(3) 0.006(2) 0.017(2) 0.008(3)
C9 0.058(4) 0.076(5) 0.040(4) 0.008(3) 0.030(3) 0.018(3)
C10 0.058(4) 0.064(4) 0.041(4) 0.010(3) 0.013(3) 0.013(3)
C11 0.054(4) 0.058(4) 0.022(3) 0.011(2) 0.005(3) -0.002(3)
C12 0.054(3) 0.046(3) 0.016(2) 0.003(2) 0.015(2) -0.002(3)
C13 0.050(3) 0.048(3) 0.036(3) 0.011(3) 0.022(3) 0.001(3)
C14 0.064(4) 0.054(4) 0.061(4) 0.007(3) 0.024(4) -0.009(3)
C15 0.070(5) 0.056(4) 0.050(4) -0.008(3) 0.016(4) -0.012(3)
C16 0.061(4) 0.060(4) 0.043(4) -0.010(3) 0.019(3) -0.009(3)
C17 0.054(3) 0.042(3) 0.026(3) -0.001(2) 0.018(3) 0.001(3)
C18 0.058(4) 0.048(3) 0.031(3) -0.010(2) 0.025(3) -0.005(3)
C19 0.055(3) 0.056(3) 0.021(3) -0.005(2) 0.021(2) -0.004(3)
C20 0.058(4) 0.044(3) 0.025(3) -0.004(2) 0.017(3) -0.002(3)
C21 0.075(5) 0.061(4) 0.042(4) -0.008(3) 0.032(4) -0.014(3)
C22 0.092(6) 0.074(5) 0.052(4) -0.023(4) 0.036(4) -0.031(4)
C23 0.089(5) 0.058(4) 0.050(4) -0.026(3) 0.026(4) -0.023(4)
C24 0.060(4) 0.051(3) 0.021(3) -0.007(2) 0.013(3) 0.001(3)

loop_
_atom_type_symbol
_atom_type_description
_atom_type_scat_dispersion_real
_atom_type_scat_dispersion_imag
_atom_type_scat_source
Rh Rh -1.1178 0.9187 'International Tables Vol C Tables 4.2.6.8 and 6.1.1.4'
O O 0.0106 0.0060 'International Tables Vol C Tables 4.2.6.8 and 6.1.1.4'
N N 0.0061 0.0033 'International Tables Vol C Tables 4.2.6.8 and 6.1.1.4'
C C 0.0033 0.0016 'International Tables Vol C Tables 4.2.6.8 and 6.1.1.4'
H H 0.0000 0.0000 'International Tables Vol C Tables 4.2.6.8 and 6.1.1.4'

loop_
_geom_angle_atom_site_label_1
_geom_angle_atom_site_label_2
_geom_angle_atom_site_label_3
_geom_angle
N5 Rh1 N2 178.65(18)
N5 Rh1 N6 81.24(17)
N2 Rh1 N6 97.88(18)
N5 Rh1 N3 99.57(18)
N2 Rh1 N3 81.46(17)
N6 Rh1 N3 91.50(19)
N5 Rh1 N4 81.21(18)
N2 Rh1 N4 99.66(19)
N6 Rh1 N4 162.45(17)
N3 Rh1 N4 90.95(19)
N5 Rh1 N1 97.03(18)
N2 Rh1 N1 81.91(18)
N6 Rh1 N1 89.58(18)
N3 Rh1 N1 163.33(16)
N4 Rh1 N1 93.02(18)
C1 N1 C5 119.7(5)
C1 N1 Rh1 128.2(4)
C5 N1 Rh1 112.1(3)
C7 N2 C6 125.6(5)
C7 N2 Rh1 116.8(4)
C6 N2 Rh1 116.8(4)
C12 N3 C8 118.7(5)
C12 N3 Rh1 128.0(4)
C8 N3 Rh1 113.2(3)
C13 N4 C17 119.1(5)
C13 N4 Rh1 127.4(4)
C17 N4 Rh1 113.5(4)
C19 N5 C18 126.4(4)
C19 N5 Rh1 116.6(3)
C18 N5 Rh1 116.9(4)
C20 N6 C24 120.0(5)
C20 N6 Rh1 113.2(4)
C24 N6 Rh1 126.8(4)
N1 C1 C2 120.0(6)
C3 C2 C1 121.2(7)
C2 C3 C4 119.0(7)
C5 C4 C3 118.3(7)
C4 C5 N1 121.7(6)
C4 C5 C6 120.8(5)
N1 C5 C6 117.4(5)
O1 C6 N2 127.7(6)
O1 C6 C5 120.6(5)
N2 C6 C5 111.7(4)
O2 C7 N2 128.8(6)
O2 C7 C8 119.9(6)
N2 C7 C8 111.3(5)
C9 C8 N3 121.9(5)
C9 C8 C7 121.4(5)
N3 C8 C7 116.7(5)
C8 C9 C10 119.8(6)
C11 C10 C9 118.6(6)
C10 C11 C12 119.6(5)
N3 C12 C11 121.4(5)
N4 C13 C14 120.1(6)
C15 C14 C13 120.9(6)
C14 C15 C16 118.3(6)
C15 C16 C17 120.0(6)
N4 C17 C16 121.4(5)
N4 C17 C18 116.3(5)
C16 C17 C18 122.3(5)
O3 C18 N5 127.4(5)
O3 C18 C17 120.6(5)
N5 C18 C17 112.0(4)
O4 C19 N5 127.6(5)
O4 C19 C20 121.3(5)
N5 C19 C20 111.1(4)
N6 C20 C21 121.6(5)
N6 C20 C19 117.9(5)
C21 C20 C19 120.5(5)
C20 C21 C22 119.4(6)
C23 C22 C21 118.2(7)
C22 C23 C24 120.2(6)
N6 C24 C23 120.4(6)

loop_
_geom_bond_atom_site_label_1
_geom_bond_atom_site_label_2
_geom_bond_distance
Rh1 N5 1.990(4)
Rh1 N2 1.995(5)
Rh1 N6 2.023(5)
Rh1 N3 2.037(4)
Rh1 N4 2.043(5)
Rh1 N1 2.053(4)
O1 C6 1.195(6)
O2 C7 1.175(7)
O3 C18 1.212(7)
O4 C19 1.206(7)
N1 C1 1.312(7)
N1 C5 1.361(7)
N2 C7 1.365(8)
N2 C6 1.374(7)
N3 C12 1.332(6)
N3 C8 1.350(7)
N4 C13 1.339(7)
N4 C17 1.351(7)
N5 C19 1.360(7)
N5 C18 1.371(7)
N6 C20 1.321(7)
N6 C24 1.350(7)
C1 C2 1.387(10)
C2 C3 1.327(12)
C3 C4 1.394(10)
C4 C5 1.353(8)
C5 C6 1.519(8)
C7 C8 1.527(7)
C8 C9 1.347(8)
C9 C10 1.374(9)
C10 C11 1.365(9)
C11 C12 1.374(8)
C13 C14 1.376(9)
C14 C15 1.360(9)
C15 C16 1.360(9)
C16 C17 1.361(8)
C17 C18 1.513(8)
C19 C20 1.503(7)
C20 C21 1.361(9)
C21 C22 1.402(9)
C22 C23 1.352(10)
C23 C24 1.380(9)
